data_4105354
loop_
_publ_author_name
'Paul J. Lusby'
'Peter M\"uller'
'Sarah J. Pike'
'Alexandra M. Z. Slawin'

_publ_section_title
;
 Stimuli-Responsive Reversible Assembly of 2D and 3D Metallosupramolecular
 Architectures
;
_journal_name_full 'Journal of the American Chemical Society'
_journal_page_first 16398
_journal_page_last 16400
_journal_paper_doi 10.1021/ja907297z
_journal_volume 131
_journal_year 2009
_chemical_formula_moiety 'C31 H29 N3 O3 Pt S'
_chemical_formula_sum 'C31 H29 N3 O3 Pt S'
_chemical_formula_weight 718.72
_chemical_name_systematic
; 
 ? 
;
_space_group_IT_number 15
_symmetry_cell_setting monoclinic
_symmetry_space_group_name_Hall '-C 2yc'
_symmetry_space_group_name_H-M 'C 1 2/c 1'
_atom_sites_solution_hydrogens geom
_atom_sites_solution_primary direct
_atom_sites_solution_secondary difmap
_audit_creation_method SHELXL-97
_cell_angle_alpha 90.00
_cell_angle_beta 129.933(5)
_cell_angle_gamma 90.00
_cell_formula_units_Z 8
_cell_length_a 28.995(6)
_cell_length_b 11.188(2)
_cell_length_c 22.014(5)
_cell_measurement_reflns_used 6024
_cell_measurement_temperature 93(2)
_cell_measurement_theta_max 28.45
_cell_measurement_theta_min 1.83
_cell_volume 5476(2)
_computing_cell_refinement 'CrystalClear (Rigaku Corp., 2004)'
_computing_data_collection 'CrystalClear (Rigaku Corp., 2004)'
_computing_data_reduction 'CrystalClear (Rigaku Corp., 2004)'
_computing_molecular_graphics 'Bruker SHELXTL'
_computing_publication_material 'Bruker SHELXTL'
_computing_structure_refinement 'SHELXL-97 (Sheldrick, 1997)'
_computing_structure_solution 'SHELXS-97 (Sheldrick, 1990)'
_diffrn_ambient_temperature 93(2)
_diffrn_measured_fraction_theta_full 0.993
_diffrn_measured_fraction_theta_max 0.987
_diffrn_measurement_device_type CCD
_diffrn_measurement_method '\w scans'
_diffrn_radiation_monochromator confocal
_diffrn_radiation_source 'rotating anode'
_diffrn_radiation_type MoK\a
_diffrn_radiation_wavelength 0.71073
_diffrn_reflns_av_R_equivalents 0.1898
_diffrn_reflns_av_sigmaI/netI 0.1141
_diffrn_reflns_limit_h_max 33
_diffrn_reflns_limit_h_min -34
_diffrn_reflns_limit_k_max 10
_diffrn_reflns_limit_k_min -13
_diffrn_reflns_limit_l_max 26
_diffrn_reflns_limit_l_min -17
_diffrn_reflns_number 14351
_diffrn_reflns_theta_full 25.00
_diffrn_reflns_theta_max 25.35
_diffrn_reflns_theta_min 3.58
_exptl_absorpt_coefficient_mu 5.240
_exptl_absorpt_correction_T_max 1.0000
_exptl_absorpt_correction_T_min 0.6295
_exptl_absorpt_correction_type multi-scan
_exptl_absorpt_process_details 'Jacobson, R. (1998) Private communication'
_exptl_crystal_density_diffrn 1.744
_exptl_crystal_F_000 2832
_exptl_crystal_size_max 0.100
_exptl_crystal_size_mid 0.100
_exptl_crystal_size_min 0.050
_refine_diff_density_max 4.161
_refine_diff_density_min -3.710
_refine_diff_density_rms 0.331
_refine_ls_extinction_method none
_refine_ls_goodness_of_fit_ref 1.135
_refine_ls_hydrogen_treatment constr
_refine_ls_matrix_type full
_refine_ls_number_parameters 356
_refine_ls_number_reflns 4956
_refine_ls_number_restraints 0
_refine_ls_restrained_S_all 1.135
_refine_ls_R_factor_all 0.1100
_refine_ls_R_factor_gt 0.0707
_refine_ls_shift/su_max 0.008
_refine_ls_shift/su_mean 0.001
_refine_ls_structure_factor_coef Fsqd
_refine_ls_weighting_details 'calc w=1/[\s^2^(Fo^2^)+(0.0745P)^2^+144.8154P] where P=(Fo^2^+2Fc^2^)/3'
_refine_ls_weighting_scheme calc
_refine_ls_wR_factor_gt 0.1651
_refine_ls_wR_factor_ref 0.1906
_reflns_number_gt 3372
_reflns_number_total 4956
_reflns_threshold_expression >2sigma(I)
_cod_data_source_file ja907297z_si_002.cif
_cod_data_source_block HLPt(DMAP)OTs
_cod_original_cell_volume 5475.6(19)
_cod_database_code 4105354

loop_
_symmetry_equiv_pos_as_xyz
'x, y, z'
'-x, y, -z+1/2'
'x+1/2, y+1/2, z'
'-x+1/2, y+1/2, -z+1/2'
'-x, -y, -z'
'x, -y, z-1/2'
'-x+1/2, -y+1/2, -z'
'x+1/2, -y+1/2, z-1/2'

loop_
_atom_site_label
_atom_site_type_symbol
_atom_site_fract_x
_atom_site_fract_y
_atom_site_fract_z
_atom_site_U_iso_or_equiv
_atom_site_adp_type
_atom_site_occupancy
_atom_site_symmetry_multiplicity
_atom_site_calc_flag
_atom_site_refinement_flags
Pt1 Pt 0.130404(18) 0.99353(5) 0.35505(2) 0.0191(2) Uani 1 1 d .
C1 C 0.1567(5) 0.9367(13) 0.2976(7) 0.025(3) Uani 1 1 d .
C2 C 0.1880(5) 0.8267(14) 0.3253(7) 0.029(3) Uani 1 1 d .
O3 O 0.1954(4) 1.0152(9) 0.5756(5) 0.031(2) Uani 1 1 d .
C3 C 0.2149(6) 0.7799(16) 0.2960(8) 0.035(4) Uani 1 1 d .
H3A H 0.2358 0.7060 0.3158 0.042 Uiso 1 1 calc R
C4 C 0.2115(6) 0.8394(16) 0.2388(8) 0.037(4) Uani 1 1 d .
H4A H 0.2293 0.8066 0.2184 0.045 Uiso 1 1 calc R
C5 C 0.1822(6) 0.9468(16) 0.2117(8) 0.035(4) Uani 1 1 d .
H5A H 0.1799 0.9884 0.1722 0.042 Uiso 1 1 calc R
C6 C 0.1553(6) 0.9970(14) 0.2408(7) 0.030(3) Uani 1 1 d .
H6A H 0.1359 1.0726 0.2217 0.036 Uiso 1 1 calc R
C7 C 0.1855(5) 0.7640(14) 0.3821(6) 0.025(3) Uani 1 1 d .
N8 N 0.1534(4) 0.8239(11) 0.3987(5) 0.022(2) Uani 1 1 d .
C9 C 0.1404(5) 0.7671(12) 0.4414(6) 0.020(3) Uani 1 1 d .
C10 C 0.1663(5) 0.6584(14) 0.4750(7) 0.029(3) Uani 1 1 d .
H10A H 0.1589 0.6213 0.5068 0.035 Uiso 1 1 calc R
C11 C 0.2018(6) 0.6025(14) 0.4646(7) 0.031(3) Uani 1 1 d .
H11A H 0.2201 0.5282 0.4899 0.037 Uiso 1 1 calc R
C12 C 0.2111(5) 0.6550(13) 0.4165(8) 0.027(3) Uani 1 1 d .
H12A H 0.2351 0.6159 0.4072 0.032 Uiso 1 1 calc R
C13 C 0.0950(5) 0.8173(13) 0.4443(7) 0.025(3) Uani 1 1 d .
C14 C 0.0394(6) 0.8533(13) 0.3729(7) 0.028(3) Uani 1 1 d .
H14A H 0.0330 0.8558 0.3249 0.034 Uiso 1 1 calc R
C15 C -0.0054(5) 0.8846(13) 0.3749(8) 0.031(3) Uani 1 1 d .
H15A H -0.0440 0.9041 0.3266 0.037 Uiso 1 1 calc R
C16 C 0.0033(7) 0.8886(18) 0.4425(10) 0.049(5) Uani 1 1 d .
H16A H -0.0274 0.9182 0.4425 0.059 Uiso 1 1 calc R
C17 C 0.0580(7) 0.8491(17) 0.5133(9) 0.042(4) Uani 1 1 d .
H17A H 0.0636 0.8460 0.5608 0.051 Uiso 1 1 calc R
C18 C 0.1029(6) 0.8152(14) 0.5132(7) 0.031(3) Uani 1 1 d .
H18A H 0.1403 0.7897 0.5612 0.037 Uiso 1 1 calc R
N19 N 0.1027(4) 1.1541(11) 0.3026(5) 0.022(2) Uani 1 1 d .
C20 C 0.0487(6) 1.1669(14) 0.2310(7) 0.031(3) Uani 1 1 d .
H20A H 0.0257 1.0967 0.2046 0.037 Uiso 1 1 calc R
C21 C 0.0238(6) 1.2763(15) 0.1924(7) 0.032(3) Uani 1 1 d .
H21A H -0.0149 1.2786 0.1414 0.038 Uiso 1 1 calc R
N22 N 0.0339(5) 1.4885(12) 0.1968(6) 0.038(3) Uani 1 1 d .
C22 C 0.0555(7) 1.3816(15) 0.2288(7) 0.037(4) Uani 1 1 d .
C23 C 0.1148(6) 1.3664(14) 0.3056(7) 0.030(3) Uani 1 1 d .
H23A H 0.1397 1.4344 0.3328 0.036 Uiso 1 1 calc R
C24 C 0.1348(6) 1.2589(14) 0.3384(6) 0.027(3) Uani 1 1 d .
H24A H 0.1734 1.2536 0.3894 0.033 Uiso 1 1 calc R
C25 C -0.0258(6) 1.5021(15) 0.1190(8) 0.046(4) Uani 1 1 d .
H25A H -0.0292 1.4491 0.0809 0.068 Uiso 1 1 calc R
H25B H -0.0314 1.5851 0.1013 0.068 Uiso 1 1 calc R
H25C H -0.0566 1.4811 0.1229 0.068 Uiso 1 1 calc R
C26 C 0.0674(8) 1.5987(16) 0.2379(9) 0.051(5) Uani 1 1 d .
H26A H 0.0786 1.6008 0.2904 0.077 Uiso 1 1 calc R
H26B H 0.0422 1.6680 0.2071 0.077 Uiso 1 1 calc R
H26C H 0.1039 1.6009 0.2437 0.077 Uiso 1 1 calc R
S1 S 0.17790(13) 1.1047(3) 0.51735(17) 0.0221(7) Uani 1 1 d .
O1 O 0.1209(4) 1.0714(9) 0.4369(5) 0.026(2) Uani 1 1 d .
O2 O 0.2245(4) 1.1384(9) 0.5154(5) 0.027(2) Uani 1 1 d .
C27 C 0.1580(5) 1.2322(13) 0.5430(7) 0.025(3) Uani 1 1 d .
C28 C 0.1970(6) 1.3326(13) 0.5765(7) 0.027(3) Uani 1 1 d .
H28A H 0.2319 1.3352 0.5810 0.032 Uiso 1 1 calc R
C29 C 0.1828(6) 1.4244(14) 0.6017(7) 0.030(3) Uani 1 1 d .
H29A H 0.2087 1.4919 0.6235 0.036 Uiso 1 1 calc R
C30 C 0.1342(6) 1.4282(16) 0.5984(7) 0.035(4) Uani 1 1 d .
C31 C 0.0953(6) 1.3269(14) 0.5629(7) 0.030(3) Uani 1 1 d .
H31A H 0.0601 1.3249 0.5574 0.035 Uiso 1 1 calc R
C32 C 0.1082(6) 1.2341(13) 0.5370(7) 0.028(3) Uani 1 1 d .
H32A H 0.0816 1.1676 0.5138 0.034 Uiso 1 1 calc R
C33 C 0.1226(9) 1.5322(19) 0.6297(12) 0.059(5) Uani 1 1 d .
H33A H 0.1604 1.5571 0.6808 0.089 Uiso 1 1 calc R
H33B H 0.0938 1.5090 0.6368 0.089 Uiso 1 1 calc R
H33C H 0.1062 1.5987 0.5921 0.089 Uiso 1 1 calc R

loop_
_atom_site_aniso_label
_atom_site_aniso_U_11
_atom_site_aniso_U_22
_atom_site_aniso_U_33
_atom_site_aniso_U_23
_atom_site_aniso_U_13
_atom_site_aniso_U_12
Pt1 0.0156(3) 0.0212(4) 0.0183(3) -0.0004(2) 0.0098(2) 0.0006(2)
C1 0.016(6) 0.021(9) 0.036(7) -0.015(6) 0.016(5) 0.000(5)
C2 0.013(6) 0.036(10) 0.021(6) -0.008(5) 0.003(5) -0.001(6)
O3 0.029(5) 0.040(7) 0.027(4) 0.000(4) 0.019(4) 0.010(4)
C3 0.017(6) 0.050(12) 0.033(7) -0.011(6) 0.013(6) -0.002(6)
C4 0.020(6) 0.055(12) 0.034(7) -0.015(7) 0.016(6) -0.004(7)
C5 0.030(7) 0.049(12) 0.028(7) -0.004(6) 0.019(6) -0.009(7)
C6 0.031(7) 0.039(10) 0.020(6) 0.001(6) 0.017(5) -0.003(7)
C7 0.008(5) 0.045(10) 0.013(5) -0.009(5) 0.003(5) -0.003(6)
N8 0.007(4) 0.027(7) 0.025(5) -0.001(4) 0.007(4) 0.000(4)
C9 0.010(5) 0.024(9) 0.019(6) 0.000(5) 0.007(5) -0.006(5)
C10 0.014(6) 0.033(10) 0.024(6) 0.000(6) 0.004(5) -0.007(6)
C11 0.019(6) 0.025(9) 0.033(7) 0.007(6) 0.010(6) 0.003(6)
C12 0.018(6) 0.017(9) 0.047(8) -0.003(6) 0.021(6) 0.003(5)
C13 0.015(6) 0.023(9) 0.029(7) 0.000(5) 0.012(5) -0.006(5)
C14 0.032(7) 0.019(9) 0.017(6) 0.002(5) 0.009(5) 0.002(6)
C15 0.011(6) 0.019(9) 0.049(8) -0.003(6) 0.012(6) -0.003(5)
C16 0.027(8) 0.059(14) 0.068(11) -0.001(9) 0.033(8) -0.006(8)
C17 0.049(9) 0.050(12) 0.043(8) -0.007(7) 0.037(8) -0.010(8)
C18 0.028(7) 0.029(10) 0.027(7) 0.007(6) 0.013(6) -0.005(6)
N19 0.010(5) 0.029(8) 0.021(5) 0.004(4) 0.008(4) 0.005(5)
C20 0.029(7) 0.027(10) 0.023(6) -0.003(5) 0.010(6) -0.008(6)
C21 0.019(6) 0.039(11) 0.022(6) 0.005(6) 0.006(5) 0.003(6)
N22 0.029(6) 0.032(9) 0.021(5) 0.001(5) 0.001(5) 0.011(6)
C22 0.039(8) 0.036(11) 0.014(6) 0.002(6) 0.008(6) 0.005(7)
C23 0.022(6) 0.034(10) 0.022(6) -0.006(6) 0.009(6) 0.002(6)
C24 0.024(7) 0.029(10) 0.008(5) -0.004(5) 0.001(5) -0.004(6)
C25 0.027(7) 0.035(11) 0.038(8) 0.010(7) 0.004(6) 0.011(7)
C26 0.060(11) 0.025(11) 0.035(8) -0.003(7) 0.015(8) -0.013(8)
S1 0.0188(14) 0.023(2) 0.0248(15) -0.0019(12) 0.0142(13) -0.0003(13)
O1 0.028(5) 0.016(6) 0.026(4) -0.004(4) 0.014(4) 0.001(4)
O2 0.022(4) 0.032(7) 0.024(4) 0.000(4) 0.013(4) 0.000(4)
C27 0.021(6) 0.023(9) 0.020(6) 0.001(5) 0.008(5) 0.008(6)
C28 0.026(6) 0.027(9) 0.024(6) -0.002(5) 0.014(6) -0.004(6)
C29 0.033(7) 0.018(9) 0.027(7) 0.001(5) 0.013(6) -0.005(6)
C30 0.038(8) 0.039(11) 0.023(7) 0.005(6) 0.017(6) 0.015(7)
C31 0.028(7) 0.022(9) 0.038(7) -0.002(6) 0.021(6) -0.004(6)
C32 0.026(7) 0.020(9) 0.030(7) -0.005(5) 0.014(6) 0.001(6)
C33 0.071(12) 0.045(14) 0.083(13) -0.001(10) 0.059(11) 0.008(10)

loop_
_atom_type_symbol
_atom_type_description
_atom_type_scat_dispersion_real
_atom_type_scat_dispersion_imag
_atom_type_scat_source
C C 0.0033 0.0016 'International Tables Vol C Tables 4.2.6.8 and 6.1.1.4'
H H 0.0000 0.0000 'International Tables Vol C Tables 4.2.6.8 and 6.1.1.4'
N N 0.0061 0.0033 'International Tables Vol C Tables 4.2.6.8 and 6.1.1.4'
O O 0.0106 0.0060 'International Tables Vol C Tables 4.2.6.8 and 6.1.1.4'
S S 0.1246 0.1234 'International Tables Vol C Tables 4.2.6.8 and 6.1.1.4'
Pt Pt -1.7033 8.3905 'International Tables Vol C Tables 4.2.6.8 and 6.1.1.4'

loop_
_geom_angle_atom_site_label_1
_geom_angle_atom_site_label_2
_geom_angle_atom_site_label_3
_geom_angle
C1 Pt1 N19 95.6(5)
C1 Pt1 N8 81.8(5)
N19 Pt1 N8 175.0(4)
C1 Pt1 O1 167.6(4)
N19 Pt1 O1 84.3(4)
N8 Pt1 O1 99.2(4)
C6 C1 C2 116.7(12)
C6 C1 Pt1 128.4(11)
C2 C1 Pt1 114.4(10)
C3 C2 C1 121.4(14)
C3 C2 C7 124.1(14)
C1 C2 C7 114.3(12)
C4 C3 C2 120.7(15)
C4 C3 H3A 119.6
C2 C3 H3A 119.6
C5 C4 C3 119.0(13)
C5 C4 H4A 120.5
C3 C4 H4A 120.5
C4 C5 C6 121.6(14)
C4 C5 H5A 119.2
C6 C5 H5A 119.2
C1 C6 C5 120.5(14)
C1 C6 H6A 119.7
C5 C6 H6A 119.7
C12 C7 N8 120.2(12)
C12 C7 C2 125.9(12)
N8 C7 C2 113.9(12)
C9 N8 C7 119.2(12)
C9 N8 Pt1 127.2(9)
C7 N8 Pt1 113.6(9)
C10 C9 N8 119.0(12)
C10 C9 C13 120.8(12)
N8 C9 C13 120.0(11)
C11 C10 C9 122.3(13)
C11 C10 H10A 118.8
C9 C10 H10A 118.8
C10 C11 C12 118.7(14)
C10 C11 H11A 120.7
C12 C11 H11A 120.7
C7 C12 C11 119.9(12)
C7 C12 H12A 120.0
C11 C12 H12A 120.0
C18 C13 C14 119.6(13)
C18 C13 C9 121.3(11)
C14 C13 C9 118.5(11)
C15 C14 C13 117.9(12)
C15 C14 H14A 121.0
C13 C14 H14A 121.0
C16 C15 C14 122.3(13)
C16 C15 H15A 118.8
C14 C15 H15A 118.8
C15 C16 C17 119.8(15)
C15 C16 H16A 120.1
C17 C16 H16A 120.1
C18 C17 C16 119.2(13)
C18 C17 H17A 120.4
C16 C17 H17A 120.4
C17 C18 C13 121.0(13)
C17 C18 H18A 119.5
C13 C18 H18A 119.5
C20 N19 C24 115.5(12)
C20 N19 Pt1 120.5(10)
C24 N19 Pt1 123.8(8)
N19 C20 C21 124.6(13)
N19 C20 H20A 117.7
C21 C20 H20A 117.7
C22 C21 C20 119.9(12)
C22 C21 H21A 120.1
C20 C21 H21A 120.1
C22 N22 C25 121.1(13)
C22 N22 C26 122.1(12)
C25 N22 C26 116.8(13)
N22 C22 C21 123.2(12)
N22 C22 C23 121.8(14)
C21 C22 C23 115.0(14)
C24 C23 C22 121.0(13)
C24 C23 H23A 119.5
C22 C23 H23A 119.5
C23 C24 N19 123.9(11)
C23 C24 H24A 118.1
N19 C24 H24A 118.1
N22 C25 H25A 109.5
N22 C25 H25B 109.5
H25A C25 H25B 109.5
N22 C25 H25C 109.5
H25A C25 H25C 109.5
H25B C25 H25C 109.5
N22 C26 H26A 109.5
N22 C26 H26B 109.5
H26A C26 H26B 109.5
N22 C26 H26C 109.5
H26A C26 H26C 109.5
H26B C26 H26C 109.5
O2 S1 O3 114.3(5)
O2 S1 O1 112.1(5)
O3 S1 O1 111.8(6)
O2 S1 C27 107.8(6)
O3 S1 C27 106.2(6)
O1 S1 C27 103.9(5)
S1 O1 Pt1 116.7(5)
C32 C27 C28 118.7(13)
C32 C27 S1 121.7(11)
C28 C27 S1 119.4(10)
C29 C28 C27 117.5(13)
C29 C28 H28A 121.2
C27 C28 H28A 121.2
C28 C29 C30 125.4(15)
C28 C29 H29A 117.3
C30 C29 H29A 117.3
C29 C30 C31 115.4(14)
C29 C30 C33 121.9(16)
C31 C30 C33 122.7(15)
C32 C31 C30 120.6(13)
C32 C31 H31A 119.7
C30 C31 H31A 119.7
C31 C32 C27 122.3(14)
C31 C32 H32A 118.9
C27 C32 H32A 118.9
C30 C33 H33A 109.5
C30 C33 H33B 109.5
H33A C33 H33B 109.5
C30 C33 H33C 109.5
H33A C33 H33C 109.5
H33B C33 H33C 109.5

loop_
_geom_bond_atom_site_label_1
_geom_bond_atom_site_label_2
_geom_bond_distance
Pt1 C1 1.955(12)
Pt1 N19 2.004(11)
Pt1 N8 2.037(12)
Pt1 O1 2.172(8)
C1 C6 1.398(19)
C1 C2 1.41(2)
C2 C3 1.394(19)
C2 C7 1.475(19)
O3 S1 1.439(10)
C3 C4 1.37(2)
C3 H3A 0.9500
C4 C5 1.37(2)
C4 H4A 0.9500
C5 C6 1.41(2)
C5 H5A 0.9500
C6 H6A 0.9500
C7 C12 1.37(2)
C7 N8 1.374(16)
N8 C9 1.373(15)
C9 C10 1.37(2)
C9 C13 1.469(17)
C10 C11 1.35(2)
C10 H10A 0.9500
C11 C12 1.381(19)
C11 H11A 0.9500
C12 H12A 0.9500
C13 C18 1.380(18)
C13 C14 1.407(17)
C14 C15 1.372(19)
C14 H14A 0.9500
C15 C16 1.34(2)
C15 H15A 0.9500
C16 C17 1.40(2)
C16 H16A 0.9500
C17 C18 1.36(2)
C17 H17A 0.9500
C18 H18A 0.9500
N19 C20 1.337(15)
N19 C24 1.385(18)
C20 C21 1.40(2)
C20 H20A 0.9500
C21 C22 1.39(2)
C21 H21A 0.9500
N22 C22 1.32(2)
N22 C25 1.465(16)
N22 C26 1.47(2)
C22 C23 1.453(17)
C23 C24 1.33(2)
C23 H23A 0.9500
C24 H24A 0.9500
C25 H25A 0.9800
C25 H25B 0.9800
C25 H25C 0.9800
C26 H26A 0.9800
C26 H26B 0.9800
C26 H26C 0.9800
S1 O2 1.431(9)
S1 O1 1.500(8)
S1 C27 1.763(14)
C27 C32 1.363(18)
C27 C28 1.419(19)
C28 C29 1.35(2)
C28 H28A 0.9500
C29 C30 1.36(2)
C29 H29A 0.9500
C30 C31 1.43(2)
C30 C33 1.50(2)
C31 C32 1.347(19)
C31 H31A 0.9500
C32 H32A 0.9500
C33 H33A 0.9800
C33 H33B 0.9800
C33 H33C 0.9800

loop_
_geom_torsion_atom_site_label_1
_geom_torsion_atom_site_label_2
_geom_torsion_atom_site_label_3
_geom_torsion_atom_site_label_4
_geom_torsion
N19 Pt1 C1 C6 0.8(12)
N8 Pt1 C1 C6 176.5(12)
O1 Pt1 C1 C6 -88(2)
N19 Pt1 C1 C2 171.9(9)
N8 Pt1 C1 C2 -12.4(9)
O1 Pt1 C1 C2 83(3)
C6 C1 C2 C3 -1.4(18)
Pt1 C1 C2 C3 -173.6(10)
C6 C1 C2 C7 -177.1(11)
Pt1 C1 C2 C7 10.7(13)
C1 C2 C3 C4 0(2)
C7 C2 C3 C4 175.1(12)
C2 C3 C4 C5 1(2)
C3 C4 C5 C6 0(2)
C2 C1 C6 C5 2.1(18)
Pt1 C1 C6 C5 173.1(10)
C4 C5 C6 C1 -1(2)
C3 C2 C7 C12 3(2)
C1 C2 C7 C12 178.6(12)
C3 C2 C7 N8 -175.9(11)
C1 C2 C7 N8 -0.4(15)
C12 C7 N8 C9 -8.5(16)
C2 C7 N8 C9 170.5(10)
C12 C7 N8 Pt1 171.2(9)
C2 C7 N8 Pt1 -9.7(12)
C1 Pt1 N8 C9 -167.9(10)
N19 Pt1 N8 C9 -109(4)
O1 Pt1 N8 C9 24.6(9)
C1 Pt1 N8 C7 12.3(8)
N19 Pt1 N8 C7 71(4)
O1 Pt1 N8 C7 -155.2(7)
C7 N8 C9 C10 8.4(15)
Pt1 N8 C9 C10 -171.4(8)
C7 N8 C9 C13 -166.0(10)
Pt1 N8 C9 C13 14.3(15)
N8 C9 C10 C11 -3.3(18)
C13 C9 C10 C11 171.0(12)
C9 C10 C11 C12 -1.8(19)
N8 C7 C12 C11 3.4(18)
C2 C7 C12 C11 -175.5(12)
C10 C11 C12 C7 1.8(19)
C10 C9 C13 C18 44.7(18)
N8 C9 C13 C18 -141.0(13)
C10 C9 C13 C14 -126.7(14)
N8 C9 C13 C14 47.5(17)
C18 C13 C14 C15 0(2)
C9 C13 C14 C15 171.3(13)
C13 C14 C15 C16 4(2)
C14 C15 C16 C17 -6(3)
C15 C16 C17 C18 5(3)
C16 C17 C18 C13 -1(2)
C14 C13 C18 C17 -1(2)
C9 C13 C18 C17 -172.3(15)
C1 Pt1 N19 C20 81.3(11)
N8 Pt1 N19 C20 23(5)
O1 Pt1 N19 C20 -111.2(10)
C1 Pt1 N19 C24 -103.3(11)
N8 Pt1 N19 C24 -162(4)
O1 Pt1 N19 C24 64.3(10)
C24 N19 C20 C21 -1(2)
Pt1 N19 C20 C21 175.1(11)
N19 C20 C21 C22 0(2)
C25 N22 C22 C21 -1(2)
C26 N22 C22 C21 177.5(15)
C25 N22 C22 C23 179.5(15)
C26 N22 C22 C23 -2(3)
C20 C21 C22 N22 -177.9(15)
C20 C21 C22 C23 2(2)
N22 C22 C23 C24 177.1(14)
C21 C22 C23 C24 -3(2)
C22 C23 C24 N19 2(2)
C20 N19 C24 C23 0(2)
Pt1 N19 C24 C23 -175.8(11)
O2 S1 O1 Pt1 30.5(8)
O3 S1 O1 Pt1 -99.3(6)
C27 S1 O1 Pt1 146.7(6)
C1 Pt1 O1 S1 -15(3)
N19 Pt1 O1 S1 -105.2(6)
N8 Pt1 O1 S1 78.4(6)
O2 S1 C27 C32 169.0(10)
O3 S1 C27 C32 -68.2(11)
O1 S1 C27 C32 49.9(12)
O2 S1 C27 C28 -15.9(11)
O3 S1 C27 C28 107.0(10)
O1 S1 C27 C28 -135.0(10)
C32 C27 C28 C29 0.9(18)
S1 C27 C28 C29 -174.3(10)
C27 C28 C29 C30 1(2)
C28 C29 C30 C31 -2(2)
C28 C29 C30 C33 178.3(15)
C29 C30 C31 C32 1.7(19)
C33 C30 C31 C32 -178.6(14)
C30 C31 C32 C27 0(2)
C28 C27 C32 C31 -1.1(19)
S1 C27 C32 C31 174.0(10)
